data_7002487
loop_
_publ_author_name
'Knight, Fergus R.'
'Fuller, Amy L.'
'Slawin, Alexandra M. Z.'
'Woollins, J. Derek'

_publ_section_title
;
 Controlling Cu&#x22EF;Cu distances using halides:
 (8-phenylthionaphth-1-yl)diphenylphosphine copper halide dimers
;
_journal_issue 40
_journal_name_full 'Dalton Transactions'
_journal_page_first 8476
_journal_page_last 8478
_journal_paper_doi 10.1039/b916692k
_journal_year 2009
_chemical_formula_moiety 'C28 H21 P S'
_chemical_formula_sum 'C28 H21 P S'
_chemical_formula_weight 420.48
_chemical_name_systematic
;
?
;
_space_group_IT_number 14
_symmetry_cell_setting monoclinic
_symmetry_space_group_name_Hall '-P 2ybc'
_symmetry_space_group_name_H-M 'P 1 21/c 1'
_atom_sites_solution_hydrogens geom
_atom_sites_solution_primary direct
_atom_sites_solution_secondary difmap
_audit_creation_method SHELXL-97
_cell_angle_alpha 90.00
_cell_angle_beta 90.837(4)
_cell_angle_gamma 90.00
_cell_formula_units_Z 4
_cell_length_a 11.1461(12)
_cell_length_b 8.8914(10)
_cell_length_c 21.587(2)
_cell_measurement_reflns_used 7454
_cell_measurement_temperature 93(2)
_cell_measurement_theta_max 28.5511
_cell_measurement_theta_min 1.8272
_cell_volume 2139.1(4)
_computing_cell_refinement 'CrystalClear (Rigaku Corp., 2004)'
_computing_data_collection 'CrystalClear (Rigaku Corp., 2004)'
_computing_data_reduction 'CrystalClear (Rigaku Corp., 2004)'
_computing_molecular_graphics 'Bruker SHELXTL'
_computing_publication_material 'Bruker SHELXTL'
_computing_structure_refinement 'SHELXL-97 (Sheldrick, 1997)'
_computing_structure_solution 'SHELXS-97 (Sheldrick, 1990)'
_diffrn_ambient_temperature 93(2)
_diffrn_measured_fraction_theta_full 0.967
_diffrn_measured_fraction_theta_max 0.964
_diffrn_measurement_device_type CCD
_diffrn_measurement_method '\w and \f scans'
_diffrn_radiation_monochromator confocal
_diffrn_radiation_source 'rotating anode'
_diffrn_radiation_type MoK\a
_diffrn_radiation_wavelength 0.71073
_diffrn_reflns_av_R_equivalents 0.0325
_diffrn_reflns_av_sigmaI/netI 0.0328
_diffrn_reflns_limit_h_max 13
_diffrn_reflns_limit_h_min -10
_diffrn_reflns_limit_k_max 10
_diffrn_reflns_limit_k_min -10
_diffrn_reflns_limit_l_max 24
_diffrn_reflns_limit_l_min -23
_diffrn_reflns_number 13424
_diffrn_reflns_theta_full 25.00
_diffrn_reflns_theta_max 25.35
_diffrn_reflns_theta_min 1.83
_exptl_absorpt_coefficient_mu 0.239
_exptl_absorpt_correction_T_max 1.0000
_exptl_absorpt_correction_T_min 0.976
_exptl_absorpt_correction_type multi-scan
_exptl_absorpt_process_details 'Jacobson, R. (1998) Private communication'
_exptl_crystal_colour Yellow
_exptl_crystal_density_diffrn 1.306
_exptl_crystal_density_method 'not measured'
_exptl_crystal_description Prism
_exptl_crystal_F_000 880
_exptl_crystal_size_max 0.1000
_exptl_crystal_size_mid 0.1000
_exptl_crystal_size_min 0.1000
_refine_diff_density_max 0.906
_refine_diff_density_min -0.314
_refine_diff_density_rms 0.050
_refine_ls_extinction_method none
_refine_ls_goodness_of_fit_ref 1.042
_refine_ls_hydrogen_treatment constr
_refine_ls_matrix_type full
_refine_ls_number_parameters 272
_refine_ls_number_reflns 3774
_refine_ls_number_restraints 0
_refine_ls_restrained_S_all 1.042
_refine_ls_R_factor_all 0.0462
_refine_ls_R_factor_gt 0.0408
_refine_ls_shift/su_max 0.001
_refine_ls_shift/su_mean 0.000
_refine_ls_structure_factor_coef Fsqd
_refine_ls_weighting_details 'calc w=1/[\s^2^(Fo^2^)+(0.0518P)^2^+1.1333P] where P=(Fo^2^+2Fc^2^)/3'
_refine_ls_weighting_scheme calc
_refine_ls_wR_factor_gt 0.1006
_refine_ls_wR_factor_ref 0.1049
_reflns_number_gt 3348
_reflns_number_total 3774
_reflns_threshold_expression >2sigma(I)
_cod_data_source_file b916692k.txt
_cod_data_source_block fkdw4
_cod_depositor_comments
;
The following automatic conversions were performed:
'_symmetry_cell_setting' value 'Monoclinic' changed to 'monoclinic'
according to '/home/saulius/struct/CIF-dictionaries/cif_core.dic'
dictionary named 'cif_core.dic' version 2.4.1 from 2010-06-29.

Automatic conversion script
Id: cif_fix_enum 1527 2010-12-29 10:47:43Z saulius 
;
_cod_original_sg_symbol_H-M P2(1)/c
_cod_database_code 7002487

loop_
_symmetry_equiv_pos_as_xyz
'x, y, z'
'-x, y+1/2, -z+1/2'
'-x, -y, -z'
'x, -y-1/2, z-1/2'

loop_
_atom_site_label
_atom_site_type_symbol
_atom_site_fract_x
_atom_site_fract_y
_atom_site_fract_z
_atom_site_U_iso_or_equiv
_atom_site_adp_type
_atom_site_occupancy
_atom_site_symmetry_multiplicity
_atom_site_calc_flag
_atom_site_refinement_flags
_atom_site_disorder_assembly
_atom_site_disorder_group
P1 P 0.82257(4) 0.47911(6) 0.13273(2) 0.02073(15) Uani 1 1 d . . .
C1 C 0.68022(16) 0.3851(2) 0.15359(8) 0.0205(4) Uani 1 1 d . . .
C2 C 0.61138(18) 0.4519(2) 0.19825(9) 0.0259(4) Uani 1 1 d . . .
H2A H 0.6390 0.5435 0.2160 0.031 Uiso 1 1 calc R . .
C3 C 0.50252(18) 0.3921(2) 0.21903(9) 0.0278(5) Uani 1 1 d . . .
H3A H 0.4585 0.4426 0.2501 0.033 Uiso 1 1 calc R . .
C4 C 0.46091(17) 0.2620(2) 0.19434(8) 0.0231(4) Uani 1 1 d . . .
H4A H 0.3870 0.2216 0.2080 0.028 Uiso 1 1 calc R . .
C5 C 0.52646(17) 0.1856(2) 0.14835(8) 0.0212(4) Uani 1 1 d . . .
C6 C 0.47831(18) 0.0506(2) 0.12316(9) 0.0248(4) Uani 1 1 d . . .
H6A H 0.4046 0.0127 0.1383 0.030 Uiso 1 1 calc R . .
C7 C 0.53583(18) -0.0253(2) 0.07781(9) 0.0265(4) Uani 1 1 d . . .
H7A H 0.5017 -0.1142 0.0606 0.032 Uiso 1 1 calc R . .
C8 C 0.64581(18) 0.0284(2) 0.05655(9) 0.0247(4) Uani 1 1 d . . .
H8A H 0.6865 -0.0263 0.0254 0.030 Uiso 1 1 calc R . .
C9 C 0.69670(17) 0.1583(2) 0.07957(8) 0.0213(4) Uani 1 1 d . . .
C10 C 0.63867(16) 0.2449(2) 0.12667(8) 0.0190(4) Uani 1 1 d . . .
S9 S 0.84097(4) 0.20428(6) 0.05019(2) 0.02848(16) Uani 1 1 d . . .
C11 C 0.82633(16) 0.6425(2) 0.18531(8) 0.0211(4) Uani 1 1 d . . .
C12 C 0.88697(17) 0.6224(2) 0.24164(9) 0.0248(4) Uani 1 1 d . . .
H12A H 0.9201 0.5268 0.2514 0.030 Uiso 1 1 calc R . .
C13 C 0.89982(18) 0.7395(2) 0.28358(9) 0.0292(5) Uani 1 1 d . . .
H13A H 0.9400 0.7228 0.3221 0.035 Uiso 1 1 calc R . .
C14 C 0.85452(18) 0.8802(2) 0.26976(9) 0.0284(5) Uani 1 1 d . . .
H14A H 0.8634 0.9604 0.2985 0.034 Uiso 1 1 calc R . .
C15 C 0.79582(18) 0.9032(2) 0.21338(9) 0.0286(5) Uani 1 1 d . . .
H15A H 0.7652 1.0001 0.2033 0.034 Uiso 1 1 calc R . .
C16 C 0.78154(18) 0.7854(2) 0.17157(9) 0.0259(4) Uani 1 1 d . . .
H16A H 0.7408 0.8024 0.1332 0.031 Uiso 1 1 calc R . .
C17 C 0.77934(16) 0.5682(2) 0.05916(8) 0.0211(4) Uani 1 1 d . . .
C18 C 0.66152(17) 0.5935(2) 0.03901(9) 0.0230(4) Uani 1 1 d . . .
H18A H 0.5968 0.5666 0.0649 0.028 Uiso 1 1 calc R . .
C19 C 0.63809(17) 0.6577(2) -0.01844(9) 0.0244(4) Uani 1 1 d . . .
H19A H 0.5575 0.6752 -0.0314 0.029 Uiso 1 1 calc R . .
C20 C 0.73110(18) 0.6963(2) -0.05690(9) 0.0280(5) Uani 1 1 d . . .
H20A H 0.7146 0.7388 -0.0965 0.034 Uiso 1 1 calc R . .
C21 C 0.84863(19) 0.6726(3) -0.03740(9) 0.0335(5) Uani 1 1 d . . .
H21A H 0.9130 0.6999 -0.0635 0.040 Uiso 1 1 calc R . .
C22 C 0.87236(18) 0.6095(2) 0.01988(9) 0.0290(5) Uani 1 1 d . . .
H22A H 0.9532 0.5939 0.0328 0.035 Uiso 1 1 calc R . .
C23 C 0.81661(19) 0.2036(2) -0.03144(9) 0.0291(5) Uani 1 1 d . . .
C24 C 0.7204(2) 0.2780(2) -0.05930(10) 0.0321(5) Uani 1 1 d . . .
H24A H 0.6610 0.3237 -0.0344 0.039 Uiso 1 1 calc R . .
C25 C 0.7111(2) 0.2856(3) -0.12312(10) 0.0415(6) Uani 1 1 d . . .
H25A H 0.6443 0.3345 -0.1422 0.050 Uiso 1 1 calc R . .
C26 C 0.8001(3) 0.2214(3) -0.15959(11) 0.0493(7) Uani 1 1 d . . .
H26A H 0.7942 0.2267 -0.2035 0.059 Uiso 1 1 calc R . .
C27 C 0.8955(2) 0.1509(3) -0.13188(11) 0.0523(7) Uani 1 1 d . . .
H27A H 0.9568 0.1093 -0.1568 0.063 Uiso 1 1 calc R . .
C28 C 0.9044(2) 0.1391(3) -0.06803(11) 0.0438(6) Uani 1 1 d . . .
H28A H 0.9701 0.0872 -0.0493 0.053 Uiso 1 1 calc R . .

loop_
_atom_site_aniso_label
_atom_site_aniso_U_11
_atom_site_aniso_U_22
_atom_site_aniso_U_33
_atom_site_aniso_U_23
_atom_site_aniso_U_13
_atom_site_aniso_U_12
P1 0.0190(3) 0.0233(3) 0.0198(3) -0.00245(19) -0.00003(19) -0.00089(18)
C1 0.0203(10) 0.0222(10) 0.0189(10) 0.0002(7) -0.0002(7) 0.0001(7)
C2 0.0262(11) 0.0274(11) 0.0242(11) -0.0070(8) 0.0023(8) -0.0040(8)
C3 0.0271(11) 0.0331(11) 0.0235(10) -0.0060(8) 0.0080(8) -0.0012(9)
C4 0.0225(10) 0.0270(10) 0.0199(10) 0.0043(8) 0.0020(8) -0.0013(8)
C5 0.0233(10) 0.0214(10) 0.0189(10) 0.0057(7) -0.0028(8) 0.0004(7)
C6 0.0272(11) 0.0213(10) 0.0258(11) 0.0067(8) -0.0008(8) -0.0024(8)
C7 0.0322(12) 0.0196(10) 0.0275(11) 0.0007(8) -0.0045(8) -0.0012(8)
C8 0.0305(11) 0.0208(10) 0.0226(11) -0.0014(8) -0.0010(8) 0.0035(8)
C9 0.0204(10) 0.0230(10) 0.0203(10) 0.0004(8) -0.0020(7) 0.0038(7)
C10 0.0185(9) 0.0211(9) 0.0172(10) 0.0031(7) -0.0021(7) 0.0021(7)
S9 0.0211(3) 0.0333(3) 0.0311(3) -0.0110(2) 0.0044(2) 0.0006(2)
C11 0.0166(10) 0.0254(10) 0.0214(10) -0.0017(8) 0.0024(7) -0.0032(7)
C12 0.0249(11) 0.0262(10) 0.0235(11) -0.0007(8) 0.0000(8) 0.0022(8)
C13 0.0269(11) 0.0376(12) 0.0229(11) -0.0060(9) -0.0029(8) -0.0011(9)
C14 0.0255(11) 0.0273(11) 0.0326(12) -0.0115(9) 0.0065(9) -0.0049(8)
C15 0.0280(11) 0.0233(10) 0.0347(12) -0.0007(9) 0.0052(9) 0.0010(8)
C16 0.0251(11) 0.0287(11) 0.0239(11) 0.0013(8) -0.0001(8) 0.0010(8)
C17 0.0210(10) 0.0221(10) 0.0202(10) -0.0045(8) -0.0002(7) -0.0007(7)
C18 0.0205(10) 0.0232(10) 0.0255(11) -0.0024(8) 0.0030(8) -0.0004(8)
C19 0.0216(10) 0.0253(10) 0.0261(11) -0.0033(8) -0.0037(8) 0.0027(8)
C20 0.0312(12) 0.0314(11) 0.0214(11) 0.0006(8) -0.0016(8) 0.0007(9)
C21 0.0248(11) 0.0501(14) 0.0255(12) 0.0041(10) 0.0047(9) -0.0052(10)
C22 0.0184(10) 0.0427(13) 0.0259(11) 0.0019(9) -0.0004(8) -0.0022(8)
C23 0.0292(11) 0.0286(11) 0.0298(12) -0.0117(9) 0.0095(9) -0.0088(9)
C24 0.0432(13) 0.0229(11) 0.0304(12) -0.0036(9) 0.0081(10) -0.0062(9)
C25 0.0607(16) 0.0295(12) 0.0342(14) 0.0016(10) 0.0011(11) -0.0139(11)
C26 0.0705(19) 0.0506(16) 0.0273(13) -0.0103(11) 0.0169(12) -0.0321(14)
C27 0.0419(16) 0.077(2) 0.0388(15) -0.0288(14) 0.0182(12) -0.0193(14)
C28 0.0317(13) 0.0564(16) 0.0435(15) -0.0249(12) 0.0103(10) -0.0068(11)

loop_
_atom_type_symbol
_atom_type_description
_atom_type_scat_dispersion_real
_atom_type_scat_dispersion_imag
_atom_type_scat_source
C C 0.0033 0.0016 'International Tables Vol C Tables 4.2.6.8 and 6.1.1.4'
H H 0.0000 0.0000 'International Tables Vol C Tables 4.2.6.8 and 6.1.1.4'
P P 0.1023 0.0942 'International Tables Vol C Tables 4.2.6.8 and 6.1.1.4'
S S 0.1246 0.1234 'International Tables Vol C Tables 4.2.6.8 and 6.1.1.4'

loop_
_geom_angle_atom_site_label_1
_geom_angle_atom_site_label_2
_geom_angle_atom_site_label_3
_geom_angle
_geom_angle_site_symmetry_1
_geom_angle_site_symmetry_3
_geom_angle_publ_flag
C17 P1 C11 101.31(8) . . ?
C17 P1 C1 100.97(8) . . ?
C11 P1 C1 102.57(8) . . ?
C2 C1 C10 118.32(17) . . ?
C2 C1 P1 117.60(14) . . ?
C10 C1 P1 124.07(13) . . ?
C1 C2 C3 123.63(18) . . ?
C1 C2 H2A 118.2 . . ?
C3 C2 H2A 118.2 . . ?
C4 C3 C2 119.38(18) . . ?
C4 C3 H3A 120.3 . . ?
C2 C3 H3A 120.3 . . ?
C3 C4 C5 120.64(18) . . ?
C3 C4 H4A 119.7 . . ?
C5 C4 H4A 119.7 . . ?
C4 C5 C6 118.60(18) . . ?
C4 C5 C10 120.73(17) . . ?
C6 C5 C10 120.66(17) . . ?
C7 C6 C5 121.09(19) . . ?
C7 C6 H6A 119.5 . . ?
C5 C6 H6A 119.5 . . ?
C6 C7 C8 119.49(18) . . ?
C6 C7 H7A 120.3 . . ?
C8 C7 H7A 120.3 . . ?
C9 C8 C7 121.75(18) . . ?
C9 C8 H8A 119.1 . . ?
C7 C8 H8A 119.1 . . ?
C8 C9 C10 121.18(18) . . ?
C8 C9 S9 115.63(15) . . ?
C10 C9 S9 123.11(14) . . ?
C9 C10 C5 115.80(16) . . ?
C9 C10 C1 126.90(17) . . ?
C5 C10 C1 117.29(16) . . ?
C23 S9 C9 103.06(9) . . ?
C12 C11 C16 118.00(17) . . ?
C12 C11 P1 116.26(14) . . ?
C16 C11 P1 125.57(14) . . ?
C13 C12 C11 121.20(19) . . ?
C13 C12 H12A 119.4 . . ?
C11 C12 H12A 119.4 . . ?
C14 C13 C12 120.37(19) . . ?
C14 C13 H13A 119.8 . . ?
C12 C13 H13A 119.8 . . ?
C13 C14 C15 119.32(18) . . ?
C13 C14 H14A 120.3 . . ?
C15 C14 H14A 120.3 . . ?
C14 C15 C16 120.37(19) . . ?
C14 C15 H15A 119.8 . . ?
C16 C15 H15A 119.8 . . ?
C15 C16 C11 120.72(18) . . ?
C15 C16 H16A 119.6 . . ?
C11 C16 H16A 119.6 . . ?
C18 C17 C22 118.13(18) . . ?
C18 C17 P1 125.03(15) . . ?
C22 C17 P1 116.81(14) . . ?
C19 C18 C17 120.62(18) . . ?
C19 C18 H18A 119.7 . . ?
C17 C18 H18A 119.7 . . ?
C20 C19 C18 120.45(18) . . ?
C20 C19 H19A 119.8 . . ?
C18 C19 H19A 119.8 . . ?
C19 C20 C21 119.62(19) . . ?
C19 C20 H20A 120.2 . . ?
C21 C20 H20A 120.2 . . ?
C22 C21 C20 120.11(19) . . ?
C22 C21 H21A 119.9 . . ?
C20 C21 H21A 119.9 . . ?
C21 C22 C17 121.07(19) . . ?
C21 C22 H22A 119.5 . . ?
C17 C22 H22A 119.5 . . ?
C24 C23 C28 119.7(2) . . ?
C24 C23 S9 122.20(15) . . ?
C28 C23 S9 117.73(18) . . ?
C25 C24 C23 120.1(2) . . ?
C25 C24 H24A 120.0 . . ?
C23 C24 H24A 120.0 . . ?
C24 C25 C26 119.9(2) . . ?
C24 C25 H25A 120.1 . . ?
C26 C25 H25A 120.1 . . ?
C27 C26 C25 119.7(2) . . ?
C27 C26 H26A 120.1 . . ?
C25 C26 H26A 120.1 . . ?
C26 C27 C28 121.0(2) . . ?
C26 C27 H27A 119.5 . . ?
C28 C27 H27A 119.5 . . ?
C27 C28 C23 119.6(3) . . ?
C27 C28 H28A 120.2 . . ?
C23 C28 H28A 120.2 . . ?

loop_
_geom_bond_atom_site_label_1
_geom_bond_atom_site_label_2
_geom_bond_distance
_geom_bond_site_symmetry_2
_geom_bond_publ_flag
P1 C17 1.8331(19) . ?
P1 C11 1.8437(19) . ?
P1 C1 1.8548(19) . ?
C1 C2 1.376(3) . ?
C1 C10 1.448(3) . ?
C2 C3 1.404(3) . ?
C2 H2A 0.9500 . ?
C3 C4 1.353(3) . ?
C3 H3A 0.9500 . ?
C4 C5 1.415(3) . ?
C4 H4A 0.9500 . ?
C5 C6 1.420(3) . ?
C5 C10 1.442(3) . ?
C6 C7 1.358(3) . ?
C6 H6A 0.9500 . ?
C7 C8 1.399(3) . ?
C7 H7A 0.9500 . ?
C8 C9 1.377(3) . ?
C8 H8A 0.9500 . ?
C9 C10 1.437(3) . ?
C9 S9 1.785(2) . ?
S9 C23 1.779(2) . ?
C11 C12 1.394(3) . ?
C11 C16 1.395(3) . ?
C12 C13 1.385(3) . ?
C12 H12A 0.9500 . ?
C13 C14 1.380(3) . ?
C13 H13A 0.9500 . ?
C14 C15 1.389(3) . ?
C14 H14A 0.9500 . ?
C15 C16 1.390(3) . ?
C15 H15A 0.9500 . ?
C16 H16A 0.9500 . ?
C17 C18 1.396(3) . ?
C17 C22 1.398(3) . ?
C18 C19 1.386(3) . ?
C18 H18A 0.9500 . ?
C19 C20 1.381(3) . ?
C19 H19A 0.9500 . ?
C20 C21 1.386(3) . ?
C20 H20A 0.9500 . ?
C21 C22 1.380(3) . ?
C21 H21A 0.9500 . ?
C22 H22A 0.9500 . ?
C23 C24 1.389(3) . ?
C23 C28 1.391(3) . ?
C24 C25 1.382(3) . ?
C24 H24A 0.9500 . ?
C25 C26 1.398(4) . ?
C25 H25A 0.9500 . ?
C26 C27 1.365(4) . ?
C26 H26A 0.9500 . ?
C27 C28 1.384(3) . ?
C27 H27A 0.9500 . ?
C28 H28A 0.9500 . ?

loop_
_geom_torsion_atom_site_label_1
_geom_torsion_atom_site_label_2
_geom_torsion_atom_site_label_3
_geom_torsion_atom_site_label_4
_geom_torsion
_geom_torsion_site_symmetry_1
_geom_torsion_site_symmetry_2
_geom_torsion_site_symmetry_3
_geom_torsion_site_symmetry_4
_geom_torsion_publ_flag
C17 P1 C1 C2 -102.62(16) . . . . ?
C11 P1 C1 C2 1.73(17) . . . . ?
C17 P1 C1 C10 78.60(16) . . . . ?
C11 P1 C1 C10 -177.05(15) . . . . ?
C10 C1 C2 C3 -0.3(3) . . . . ?
P1 C1 C2 C3 -179.20(16) . . . . ?
C1 C2 C3 C4 -0.2(3) . . . . ?
C2 C3 C4 C5 0.5(3) . . . . ?
C3 C4 C5 C6 -179.08(18) . . . . ?
C3 C4 C5 C10 -0.2(3) . . . . ?
C4 C5 C6 C7 178.29(18) . . . . ?
C10 C5 C6 C7 -0.6(3) . . . . ?
C5 C6 C7 C8 1.5(3) . . . . ?
C6 C7 C8 C9 -1.3(3) . . . . ?
C7 C8 C9 C10 0.0(3) . . . . ?
C7 C8 C9 S9 176.69(15) . . . . ?
C8 C9 C10 C5 0.9(3) . . . . ?
S9 C9 C10 C5 -175.49(13) . . . . ?
C8 C9 C10 C1 -178.13(17) . . . . ?
S9 C9 C10 C1 5.4(3) . . . . ?
C4 C5 C10 C9 -179.51(16) . . . . ?
C6 C5 C10 C9 -0.7(2) . . . . ?
C4 C5 C10 C1 -0.3(2) . . . . ?
C6 C5 C10 C1 178.49(16) . . . . ?
C2 C1 C10 C9 179.67(18) . . . . ?
P1 C1 C10 C9 -1.6(3) . . . . ?
C2 C1 C10 C5 0.6(2) . . . . ?
P1 C1 C10 C5 179.38(13) . . . . ?
C8 C9 S9 C23 54.19(16) . . . . ?
C10 C9 S9 C23 -129.19(16) . . . . ?
C17 P1 C11 C12 -163.30(14) . . . . ?
C1 P1 C11 C12 92.61(15) . . . . ?
C17 P1 C11 C16 11.86(18) . . . . ?
C1 P1 C11 C16 -92.23(17) . . . . ?
C16 C11 C12 C13 1.7(3) . . . . ?
P1 C11 C12 C13 177.25(15) . . . . ?
C11 C12 C13 C14 -1.3(3) . . . . ?
C12 C13 C14 C15 0.1(3) . . . . ?
C13 C14 C15 C16 0.8(3) . . . . ?
C14 C15 C16 C11 -0.3(3) . . . . ?
C12 C11 C16 C15 -0.9(3) . . . . ?
P1 C11 C16 C15 -175.96(15) . . . . ?
C11 P1 C17 C18 -87.52(17) . . . . ?
C1 P1 C17 C18 17.84(18) . . . . ?
C11 P1 C17 C22 94.44(16) . . . . ?
C1 P1 C17 C22 -160.20(16) . . . . ?
C22 C17 C18 C19 0.1(3) . . . . ?
P1 C17 C18 C19 -177.95(15) . . . . ?
C17 C18 C19 C20 0.6(3) . . . . ?
C18 C19 C20 C21 -1.0(3) . . . . ?
C19 C20 C21 C22 0.6(3) . . . . ?
C20 C21 C22 C17 0.1(3) . . . . ?
C18 C17 C22 C21 -0.4(3) . . . . ?
P1 C17 C22 C21 177.77(17) . . . . ?
C9 S9 C23 C24 48.00(19) . . . . ?
C9 S9 C23 C28 -138.66(17) . . . . ?
C28 C23 C24 C25 1.0(3) . . . . ?
S9 C23 C24 C25 174.23(16) . . . . ?
C23 C24 C25 C26 -1.5(3) . . . . ?
C24 C25 C26 C27 0.3(3) . . . . ?
C25 C26 C27 C28 1.4(4) . . . . ?
C26 C27 C28 C23 -1.9(4) . . . . ?
C24 C23 C28 C27 0.6(3) . . . . ?
S9 C23 C28 C27 -172.88(19) . . . . ?

loop_
_cod_related_entry_id
_cod_related_entry_database
_cod_related_entry_code
1 ChemSpider 25946381
